data_7700353
loop_
_publ_author_name
'Chen, Xiao-Gang'
'Zhang, Yao-Zu'
'Sun, Dong-Sheng'
'Gao, Ji-Xing'
'Hua, Xiu-Ni'
'Liao, Wei-Qiang'

_publ_section_title
;
 Above room-temperature dielectric and nonlinear optical switching
 materials based on
 [(CH<sub>3</sub>)<sub>3</sub>S]<sub>2</sub>[MBr<sub>4</sub>] (M = Cd, Mn
 and Zn).
;
_journal_issue 30
_journal_name_full 'Dalton transactions (Cambridge, England : 2003)'
_journal_page_first 11292
_journal_page_last 11297
_journal_paper_doi 10.1039/c9dt02045d
_journal_volume 48
_journal_year 2019
_chemical_formula_moiety '2(Br4 Cd), C6 H12 S3, C6 H12 S'
_chemical_formula_sum 'C12 H24 Br8 Cd2 S4'
_chemical_formula_weight 1160.57
_space_group_crystal_system orthorhombic
_space_group_IT_number 62
_space_group_name_Hall '-P 2ac 2n'
_space_group_name_H-M_alt 'P n m a'
_symmetry_space_group_name_Hall '-P 2ac 2n'
_symmetry_space_group_name_H-M 'P n m a'
_atom_sites_solution_hydrogens geom
_audit_creation_method SHELXL-2014/7
_audit_update_record
;
2019-05-13 deposited with the CCDC.    2019-06-25 downloaded from the CCDC.
;
_cell_angle_alpha 90
_cell_angle_beta 90
_cell_angle_gamma 90
_cell_formula_units_Z 2
_cell_length_a 12.547(3)
_cell_length_b 8.969(2)
_cell_length_c 16.063(4)
_cell_measurement_reflns_used 3291
_cell_measurement_temperature 343(2)
_cell_measurement_theta_max 31.896
_cell_measurement_theta_min 3.002
_cell_volume 1807.6(7)
_computing_cell_refinement 'CrystalClear (Rigaku Inc., 2008)'
_computing_data_collection 'CrystalClear (Rigaku Inc., 2008)'
_computing_data_reduction 'CrystalClear (Rigaku Inc., 2008)'
_computing_molecular_graphics 'DIAMOND (Brandenburg & Putz, 2005)'
_computing_publication_material 'SHELXL-2014/7 (Sheldrick, 2014)'
_computing_structure_refinement 'SHELXL-2014/7 (Sheldrick, 2014)'
_computing_structure_solution 'SHELXL-2014/7 (Sheldrick, 2014)'
_diffrn_ambient_temperature 343(2)
_diffrn_measured_fraction_theta_full 0.999
_diffrn_measured_fraction_theta_max 0.839
_diffrn_measurement_device_type 'Rigaku SCXmini diffractometer'
_diffrn_measurement_method '\w scans'
_diffrn_radiation_type MoK\a
_diffrn_radiation_wavelength 0.71073
_diffrn_reflns_av_R_equivalents 0.1938
_diffrn_reflns_av_unetI/netI 0.1774
_diffrn_reflns_Laue_measured_fraction_full 0.999
_diffrn_reflns_Laue_measured_fraction_max 0.839
_diffrn_reflns_limit_h_max 16
_diffrn_reflns_limit_h_min -18
_diffrn_reflns_limit_k_max 13
_diffrn_reflns_limit_k_min -11
_diffrn_reflns_limit_l_max 17
_diffrn_reflns_limit_l_min -23
_diffrn_reflns_number 11604
_diffrn_reflns_point_group_measured_fraction_full 0.999
_diffrn_reflns_point_group_measured_fraction_max 0.839
_diffrn_reflns_theta_full 25.242
_diffrn_reflns_theta_max 31.896
_diffrn_reflns_theta_min 2.536
_exptl_absorpt_coefficient_mu 10.250
_exptl_absorpt_correction_T_max 0.129
_exptl_absorpt_correction_T_min 0.045
_exptl_absorpt_correction_type multi-scan
_exptl_absorpt_process_details 'SADABS; Sheldrick, 2004'
_exptl_crystal_colour Colorless
_exptl_crystal_density_diffrn 2.132
_exptl_crystal_description block
_exptl_crystal_F_000 1072
_exptl_crystal_size_max 0.38
_exptl_crystal_size_mid 0.28
_exptl_crystal_size_min 0.2
_exptl_transmission_factor_max 0.886
_exptl_transmission_factor_min 0.749
_refine_diff_density_max 1.640
_refine_diff_density_min -0.910
_refine_diff_density_rms 0.253
_refine_ls_extinction_method 'SHELXL-2014/7 (Sheldrick 2014)'
_refine_ls_goodness_of_fit_ref 1.047
_refine_ls_hydrogen_treatment constr
_refine_ls_matrix_type full
_refine_ls_number_parameters 82
_refine_ls_number_reflns 2762
_refine_ls_number_restraints 116
_refine_ls_restrained_S_all 1.030
_refine_ls_R_factor_all 0.4107
_refine_ls_R_factor_gt 0.1569
_refine_ls_shift/su_max 0.019
_refine_ls_shift/su_mean 0.002
_refine_ls_structure_factor_coef Fsqd
_refine_ls_weighting_details 'w=1/[\s^2^(Fo^2^)+(0.2000P)^2^] where P=(Fo^2^+2Fc^2^)/3'
_refine_ls_weighting_scheme calc
_refine_ls_wR_factor_gt 0.3941
_refine_ls_wR_factor_ref 0.5185
_reflns_Friedel_coverage 0.000
_reflns_number_gt 503
_reflns_number_total 3291
_reflns_threshold_expression 'I > 2\s(I)'
_cod_data_source_file c9dt02045d2.cif
_cod_data_source_block P1
_cod_depositor_comments 'Adding full bibliography for 7700351--7700355.cif.'
_cod_database_code 7700353
_shelx_shelxl_version_number 2014/7
_shelx_space_group_comment
;
The symmetry employed for this shelxl refinement is uniquely defined
by the following loop, which should always be used as a source of
symmetry information in preference to the above space-group names.
They are only intended as comments.
;
_shelx_estimated_absorpt_t_min 0.33
_shelx_estimated_absorpt_t_max 0.623

loop_
_space_group_symop_operation_xyz
'x, y, z'
'-x+1/2, -y, z+1/2'
'x+1/2, -y+1/2, -z+1/2'
'-x, y+1/2, -z'
'-x, -y, -z'
'x-1/2, y, -z-1/2'
'-x-1/2, y-1/2, z-1/2'
'x, -y-1/2, z'

loop_
_atom_site_label
_atom_site_type_symbol
_atom_site_fract_x
_atom_site_fract_y
_atom_site_fract_z
_atom_site_U_iso_or_equiv
_atom_site_adp_type
_atom_site_occupancy
_atom_site_site_symmetry_order
_atom_site_calc_flag
_atom_site_refinement_flags_posn
_atom_site_refinement_flags_adp
_atom_site_refinement_flags_occupancy
S1 S 0.53152(2) 0.2500 0.35572(2) 0.486(3) Uani 0.5 2 d DS TU P
S2 S 0.62273(2) 0.82988(2) 0.10926(2) 0.267(3) Uani 0.25 1 d D U P
Cd1 Cd 0.24483(9) 0.7500 0.09103(8) 0.1543(6) Uani 1 2 d S TU P
Br1 Br 0.3128(3) 0.5183(2) 0.16349(17) 0.3068(14) Uani 1 1 d . U .
Br3 Br 0.3087(3) 0.7500 -0.05797(16) 0.2880(18) Uani 1 2 d S T P
Br2 Br 0.0433(2) 0.7500 0.0972(2) 0.350(2) Uani 1 2 d S T P
C5 C 0.75151(2) 0.7500 0.08225(2) 0.273(5) Uani 1 2 d DS TU P
H5A H 0.8079 0.7500 0.1236 0.328 Uiso 1 2 calc R U P
H5B H 0.7738 0.7500 0.0244 0.328 Uiso 1 2 calc R U P
C4 C 0.57300(2) 0.7500 0.20590(2) 0.289(5) Uani 1 2 d DS TU P
H4A H 0.4968 0.7500 0.2163 0.347 Uiso 1 2 calc R U P
H4B H 0.6188 0.7500 0.2546 0.347 Uiso 1 2 calc R U P
C1 C 0.57603(2) 0.2500 0.24788(2) 0.489(4) Uani 1 2 d DS TU P
H1A H 0.6009 0.1578 0.2230 0.587 Uiso 0.5 1 calc R U P
H1B H 0.6009 0.3422 0.2230 0.587 Uiso 0.5 1 calc R U P
S1A S 0.45293(2) 0.2500 0.30781(2) 0.493(3) Uani 1 2 d DS TU P
C3 C 0.55436(2) 0.7500 0.01983(2) 0.292(4) Uani 1 2 d DS TU P
H3A H 0.4771 0.7500 0.0188 0.350 Uiso 1 2 calc R U P
H3B H 0.5899 0.7500 -0.0338 0.350 Uiso 1 2 calc R U P
C2 C 0.44979(2) 0.41433(2) 0.37424(2) 0.487(4) Uani 1 1 d D U .
H2A H 0.4022 0.4164 0.4218 0.584 Uiso 1 1 calc R U .
H2B H 0.4722 0.5097 0.3518 0.584 Uiso 1 1 calc R U .

loop_
_atom_site_aniso_label
_atom_site_aniso_U_11
_atom_site_aniso_U_22
_atom_site_aniso_U_33
_atom_site_aniso_U_23
_atom_site_aniso_U_13
_atom_site_aniso_U_12
S1 0.432(5) 0.538(6) 0.486(5) 0.000 -0.026(4) 0.000
S2 0.157(6) 0.336(7) 0.308(6) -0.002(6) -0.018(5) -0.019(6)
Cd1 0.1181(9) 0.1861(12) 0.1586(10) 0.000 -0.0034(8) 0.000
Br1 0.340(3) 0.249(2) 0.332(3) 0.079(2) -0.008(2) 0.060(2)
Br3 0.268(3) 0.424(5) 0.1714(19) 0.000 0.045(2) 0.000
Br2 0.1241(19) 0.592(7) 0.333(4) 0.000 0.017(2) 0.000
C5 0.167(5) 0.331(11) 0.322(9) 0.000 -0.017(5) 0.000
C4 0.188(8) 0.360(11) 0.319(5) 0.000 -0.009(5) 0.000
C1 0.435(6) 0.545(8) 0.487(5) 0.000 -0.027(4) 0.000
S1A 0.439(5) 0.546(5) 0.494(5) 0.000 -0.025(4) 0.000
C3 0.187(6) 0.367(11) 0.321(5) 0.000 -0.039(6) 0.000
C2 0.433(7) 0.534(5) 0.493(7) 0.000(4) -0.027(6) -0.007(5)

loop_
_atom_type_symbol
_atom_type_description
_atom_type_scat_dispersion_real
_atom_type_scat_dispersion_imag
_atom_type_scat_source
C C 0.0033 0.0016 'International Tables Vol C Tables 4.2.6.8 and 6.1.1.4'
H H 0.0000 0.0000 'International Tables Vol C Tables 4.2.6.8 and 6.1.1.4'
Br Br -0.2901 2.4595 'International Tables Vol C Tables 4.2.6.8 and 6.1.1.4'
Cd Cd -0.8075 1.2024 'International Tables Vol C Tables 4.2.6.8 and 6.1.1.4'
S S 0.1246 0.1234 'International Tables Vol C Tables 4.2.6.8 and 6.1.1.4'

loop_
_geom_angle_atom_site_label_1
_geom_angle_atom_site_label_2
_geom_angle_atom_site_label_3
_geom_angle
_geom_angle_site_symmetry_1
_geom_angle_site_symmetry_3
S1A S1 C2 69.901(11) . 8_565
S1A S1 C1 69.902(16) . .
C2 S1 C1 109.176(6) 8_565 .
S1A S1 C2 69.902(11) . .
C2 S1 C2 108.156(18) 8_565 .
C1 S1 C2 109.176(6) . .
S2 S2 C3 66.818(7) 8_575 .
S2 S2 C5 66.820(7) 8_575 .
C3 S2 C5 94.323(15) . .
S2 S2 C4 66.820(7) 8_575 .
C3 S2 C4 110.897(17) . .
C5 S2 C4 110.655(13) . .
Br3 Cd1 Br2 110.76(13) . .
Br3 Cd1 Br1 109.23(9) . .
Br2 Cd1 Br1 108.58(9) . .
Br3 Cd1 Br1 109.23(9) . 8_575
Br2 Cd1 Br1 108.58(9) . 8_575
Br1 Cd1 Br1 110.46(14) . 8_575
S2 C5 S2 46.361(14) . 8_575
S2 C5 H5A 119.0 . .
S2 C5 H5A 119.0 8_575 .
S2 C5 H5B 119.0 . .
S2 C5 H5B 119.0 8_575 .
H5A C5 H5B 116.4 . .
S2 C4 S2 46.361(14) . 8_575
S2 C4 H4A 119.0 . .
S2 C4 H4A 119.0 8_575 .
S2 C4 H4B 119.0 . .
S2 C4 H4B 119.0 8_575 .
H4A C4 H4B 116.4 . .
S1 C1 S1A 40.197(5) . .
S1 C1 H1A 119.4 . .
S1A C1 H1A 119.4 . .
S1 C1 H1B 119.4 . .
S1A C1 H1B 119.4 . .
H1A C1 H1B 117.0 . .
S1 S1A C2 69.902(9) . 8_565
S1 S1A C2 69.902(9) . .
C2 S1A C2 108.157(19) 8_565 .
S1 S1A C1 69.902(19) . .
C2 S1A C1 109.176(9) 8_565 .
C2 S1A C1 109.176(9) . .
S2 C3 S2 46.362(14) 8_575 .
S2 C3 H3A 119.0 8_575 .
S2 C3 H3A 119.0 . .
S2 C3 H3B 119.0 8_575 .
S2 C3 H3B 119.0 . .
H3A C3 H3B 116.4 . .
S1A C2 S1 40.197(9) . .
S1A C2 H2A 119.4 . .
S1 C2 H2A 119.4 . .
S1A C2 H2B 119.4 . .
S1 C2 H2B 119.4 . .
H2A C2 H2B 117.0 . .

loop_
_geom_bond_atom_site_label_1
_geom_bond_atom_site_label_2
_geom_bond_distance
_geom_bond_site_symmetry_2
S1 S1A 1.2508(2) .
S1 C2 1.8200(3) 8_565
S1 C1 1.8200(4) .
S1 C2 1.8200(3) .
S2 S2 1.4328(4) 8_575
S2 C3 1.8200(3) .
S2 C5 1.8200(4) .
S2 C4 1.8200(3) .
Cd1 Br3 2.524(3) .
Cd1 Br2 2.530(3) .
Cd1 Br1 2.529(2) .
Cd1 Br1 2.530(2) 8_575
C5 S2 1.8200(4) 8_575
C5 H5A 0.9700 .
C5 H5B 0.9700 .
C4 S2 1.8200(3) 8_575
C4 H4A 0.9700 .
C4 H4B 0.9700 .
C1 S1A 1.8200(3) .
C1 H1A 0.9700 .
C1 H1B 0.9700 .
S1A C2 1.8200(3) 8_565
S1A C2 1.8200(3) .
C3 S2 1.8200(3) 8_575
C3 H3A 0.9700 .
C3 H3B 0.9700 .
C2 H2A 0.9700 .
C2 H2B 0.9700 .

loop_
_geom_torsion_atom_site_label_1
_geom_torsion_atom_site_label_2
_geom_torsion_atom_site_label_3
_geom_torsion_atom_site_label_4
_geom_torsion
_geom_torsion_site_symmetry_1
_geom_torsion_site_symmetry_4
C3 S2 C5 S2 -62.496(11) . 8_575
C4 S2 C5 S2 51.757(10) . 8_575
C3 S2 C4 S2 51.549(12) . 8_575
C5 S2 C4 S2 -51.756(10) . 8_575
C2 S1 C1 S1A 59.024(9) 8_565 .
C2 S1 C1 S1A -59.025(9) . .
C1 S1 S1A C2 120.421(8) . 8_565
C2 S1 S1A C2 -119.159(16) . 8_565
C2 S1 S1A C2 119.159(16) 8_565 .
C1 S1 S1A C2 -120.420(8) . .
C2 S1 S1A C1 -120.421(8) 8_565 .
C2 S1 S1A C1 120.420(8) . .
S1 C1 S1A C2 -59.025(8) . 8_565
S1 C1 S1A C2 59.025(8) . .
C5 S2 C3 S2 62.498(9) . 8_575
C4 S2 C3 S2 -51.550(11) . 8_575
C2 S1A C2 S1 59.663(11) 8_565 .
C1 S1A C2 S1 -59.025(15) . .
C2 S1 C2 S1A -59.662(14) 8_565 .
C1 S1 C2 S1A 59.025(13) . .
